data_1526840
loop_
_publ_author_name
'Tougait, O.'
'Ibers, J.A.'

_publ_section_title
;
 Synthesis and characterization of the rare-earth vanadium oxyselenides
 Ln7 V O4 Se8 (Ln = Nd, Sm, Gd)
;
_journal_name_full 'Journal of Solid State Chemistry'
_journal_page_first 564
_journal_page_last 568
_journal_volume 154
_journal_year 2000
_chemical_formula_sum 'Nd7 O4 Se8 V'
_chemical_name_systematic 'Nd7 V O4 Se8'
_space_group_IT_number 55
_symmetry_space_group_name_Hall '-P 2 2ab'
_symmetry_space_group_name_H-M 'P b a m'
_cell_angle_alpha 90
_cell_angle_beta 90
_cell_angle_gamma 90
_cell_formula_units_Z 2
_cell_length_a 14.3419
_cell_length_b 15.5528
_cell_length_c 3.9948
_cell_volume 891.067
_citation_journal_id_ASTM JSSCBI
_cod_data_source_file Tougait_JSSCBI_2000_19.cif
_cod_data_source_block Nd7O4Se8V1
_cod_original_formula_sum 'Nd7 O4 Se8 V1'
_cod_database_code 1526840

loop_
_symmetry_equiv_pos_as_xyz
x,y,z
-x,-y,z
x+1/2,-y+1/2,-z
-x+1/2,y+1/2,-z
-x,-y,-z
x,y,-z
-x-1/2,y-1/2,z
x-1/2,-y-1/2,z

loop_
_atom_site_label
_atom_site_type_symbol
_atom_site_fract_x
_atom_site_fract_y
_atom_site_fract_z
_atom_site_occupancy
_atom_site_U_iso_or_equiv
Nd1 Nd+3 0.00602 0.18989 0.5 1 0.0
Nd2 Nd+3 0.21991 0.33653 0.5 1 0.0
Se1 Se-2 0.35456 0.02889 0.5 1 0.0
O2 O-2 0.0434 0.1178 0 1 0.0
Nd4 Nd+3 0 0.5 0 1 0.0
O1 O-2 0.1726 0.1884 0.5 1 0.0
Se4 Se-2 0.34458 0.26479 0 1 0.0
Se2 Se-2 0.38152 0.46902 0.5 1 0.0
Nd3 Nd+3 0.21022 0.11717 0 1 0.0
V1 V+3 0 0 0 1 0.0
Se3 Se-2 0.07038 0.32776 0 1 0.0
